data_7060929
loop_
_publ_author_name
'Chen, Shu-Yang'
'Lv, Wei'
'Cui, Hui-Hui'
'Chen, Lei'
'Zhang, Yi-Quan'
'Chen, Xue-Tai'
'Wang, Zhenxing'
'Ouyang, Zhong-Wen'
'Yan, Hong'
'Xue, Zi-Ling'

_publ_section_title
;
 Magnetic anisotropies and slow magnetic relaxation of three tetrahedral
 tetrakis(pseudohalido)--cobalt(ii) complexes
;
_journal_issue 36
_journal_name_full 'New Journal of Chemistry'
_journal_page_first 16852
_journal_page_last 16861
_journal_paper_doi 10.1039/D1NJ01916C
_journal_volume 45
_journal_year 2021
_chemical_formula_sum 'C52 H40 Co N4 P2 S4'
_chemical_formula_weight 969.99
_space_group_crystal_system monoclinic
_space_group_IT_number 15
_space_group_name_Hall '-C 2yc'
_space_group_name_H-M_alt 'C 1 2/c 1'
_atom_sites_solution_hydrogens geom
_audit_creation_method SHELXL-2018/3
_audit_update_record
;
2021-08-05 deposited with the CCDC.	2021-08-09 downloaded from the CCDC.
;
_cell_angle_alpha 90
_cell_angle_beta 108.721(2)
_cell_angle_gamma 90
_cell_formula_units_Z 4
_cell_length_a 22.538(3)
_cell_length_b 15.0939(18)
_cell_length_c 14.9601(18)
_cell_measurement_reflns_used 4149
_cell_measurement_temperature 296(2)
_cell_measurement_theta_max 26.625
_cell_measurement_theta_min 2.383
_cell_volume 4820.0(10)
_computing_cell_refinement 'Bruker SMART'
_computing_data_collection 'Bruker SMART'
_computing_data_reduction 'Bruker SAINT'
_computing_molecular_graphics 'Bruker SHELXTL'
_computing_publication_material 'Bruker SHELXTL'
_computing_structure_refinement 'SHELXL-2018/3 (Sheldrick, 2018)'
_computing_structure_solution 'Bruker SHELXTL'
_diffrn_ambient_temperature 296(2)
_diffrn_measured_fraction_theta_full 0.986
_diffrn_measured_fraction_theta_max 0.976
_diffrn_measurement_device_type 'CCD area detector'
_diffrn_measurement_method 'phi and omega scans'
_diffrn_radiation_type MoK\a
_diffrn_radiation_wavelength 0.71073
_diffrn_reflns_av_R_equivalents 0.0274
_diffrn_reflns_av_unetI/netI 0.0373
_diffrn_reflns_Laue_measured_fraction_full 0.986
_diffrn_reflns_Laue_measured_fraction_max 0.976
_diffrn_reflns_limit_h_max 25
_diffrn_reflns_limit_h_min -29
_diffrn_reflns_limit_k_max 19
_diffrn_reflns_limit_k_min -8
_diffrn_reflns_limit_l_max 19
_diffrn_reflns_limit_l_min -18
_diffrn_reflns_number 11605
_diffrn_reflns_point_group_measured_fraction_full 0.986
_diffrn_reflns_point_group_measured_fraction_max 0.976
_diffrn_reflns_theta_full 25.242
_diffrn_reflns_theta_max 27.491
_diffrn_reflns_theta_min 1.652
_exptl_absorpt_coefficient_mu 0.636
_exptl_absorpt_correction_T_max 0.9163
_exptl_absorpt_correction_T_min 0.8728
_exptl_absorpt_correction_type multi-scan
_exptl_absorpt_process_details sadabs
_exptl_crystal_colour blue
_exptl_crystal_density_diffrn 1.337
_exptl_crystal_description block
_exptl_crystal_F_000 2004
_exptl_crystal_size_max 0.220
_exptl_crystal_size_mid 0.160
_exptl_crystal_size_min 0.140
_refine_diff_density_max 0.325
_refine_diff_density_min -0.604
_refine_diff_density_rms 0.075
_refine_ls_extinction_method none
_refine_ls_goodness_of_fit_ref 1.037
_refine_ls_hydrogen_treatment constr
_refine_ls_matrix_type full
_refine_ls_number_parameters 285
_refine_ls_number_reflns 5410
_refine_ls_number_restraints 0
_refine_ls_restrained_S_all 1.037
_refine_ls_R_factor_all 0.0637
_refine_ls_R_factor_gt 0.0458
_refine_ls_shift/su_max 0.001
_refine_ls_shift/su_mean 0.000
_refine_ls_structure_factor_coef Fsqd
_refine_ls_weighting_details 'w=1/[\s^2^(Fo^2^)+(0.0769P)^2^+1.1571P] where P=(Fo^2^+2Fc^2^)/3'
_refine_ls_weighting_scheme calc
_refine_ls_wR_factor_gt 0.1177
_refine_ls_wR_factor_ref 0.1318
_reflns_Friedel_coverage 0.000
_reflns_number_gt 4123
_reflns_number_total 5410
_reflns_threshold_expression 'I > 2\s(I)'
_cod_data_source_file d1nj01916c2.cif
_cod_data_source_block 3
_cod_depositor_comments 'Adding full bibliography for 7060928--7060930.cif.'
_cod_original_sg_symbol_H-M 'C 2/c'
_cod_database_code 7060929
_shelx_shelxl_version_number 2018/3
_shelx_space_group_comment
; 
The symmetry employed for this shelxl refinement is uniquely defined 
by the following loop, which should always be used as a source of 
symmetry information in preference to the above space-group names. 
They are only intended as comments. 
;
_shelx_estimated_absorpt_t_min 0.873
_shelx_estimated_absorpt_t_max 0.916

loop_
_space_group_symop_operation_xyz
'x, y, z'
'-x, y, -z+1/2'
'x+1/2, y+1/2, z'
'-x+1/2, y+1/2, -z+1/2'
'-x, -y, -z'
'x, -y, z-1/2'
'-x+1/2, -y+1/2, -z'
'x+1/2, -y+1/2, z-1/2'

loop_
_atom_site_label
_atom_site_type_symbol
_atom_site_fract_x
_atom_site_fract_y
_atom_site_fract_z
_atom_site_U_iso_or_equiv
_atom_site_adp_type
_atom_site_occupancy
_atom_site_site_symmetry_order
_atom_site_calc_flag
_atom_site_refinement_flags_posn
_atom_site_refinement_flags_adp
_atom_site_refinement_flags_occupancy
_atom_site_disorder_assembly
_atom_site_disorder_group
Co1 Co 0.500000 0.10484(3) 0.750000 0.05427(15) Uani 1 2 d S T P . .
C1 C 0.37727(9) 0.45603(13) 0.23764(14) 0.0414(4) Uani 1 1 d . . . . .
C2 C 0.39958(11) 0.53356(15) 0.20934(17) 0.0568(6) Uani 1 1 d . . . . .
H2 H 0.391584 0.545138 0.145486 0.068 Uiso 1 1 calc R U . . .
C3 C 0.43364(12) 0.59337(17) 0.2763(2) 0.0674(7) Uani 1 1 d . . . . .
H3 H 0.448098 0.645395 0.257124 0.081 Uiso 1 1 calc R U . . .
C4 C 0.44630(12) 0.57653(17) 0.37088(19) 0.0654(7) Uani 1 1 d . . . . .
H4 H 0.469488 0.616806 0.415528 0.078 Uiso 1 1 calc R U . . .
C5 C 0.42461(12) 0.50015(19) 0.39919(17) 0.0661(6) Uani 1 1 d . . . . .
H5 H 0.433144 0.488716 0.463173 0.079 Uiso 1 1 calc R U . . .
C6 C 0.39009(11) 0.43997(16) 0.33302(15) 0.0529(5) Uani 1 1 d . . . . .
H6 H 0.375431 0.388430 0.352808 0.063 Uiso 1 1 calc R U . . .
C7 C 0.38696(9) 0.29546(13) 0.13162(14) 0.0431(4) Uani 1 1 d . . . . .
C8 C 0.44411(11) 0.32270(18) 0.12406(19) 0.0631(6) Uani 1 1 d . . . . .
H8 H 0.456589 0.381554 0.134663 0.076 Uiso 1 1 calc R U . . .
C9 C 0.48209(13) 0.2613(2) 0.1006(2) 0.0791(8) Uani 1 1 d . . . . .
H9 H 0.519853 0.279549 0.093909 0.095 Uiso 1 1 calc R U . . .
C10 C 0.46492(14) 0.1737(2) 0.0871(2) 0.0805(8) Uani 1 1 d . . . . .
H10 H 0.491122 0.132902 0.071913 0.097 Uiso 1 1 calc R U . . .
C11 C 0.40870(15) 0.14640(19) 0.0961(2) 0.0821(9) Uani 1 1 d . . . . .
H11 H 0.397152 0.087060 0.087611 0.099 Uiso 1 1 calc R U . . .
C12 C 0.36946(12) 0.20732(15) 0.11774(19) 0.0620(6) Uani 1 1 d . . . . .
H12 H 0.331317 0.189003 0.122974 0.074 Uiso 1 1 calc R U . . .
C13 C 0.27585(9) 0.32381(13) 0.19082(13) 0.0405(4) Uani 1 1 d . . . . .
C14 C 0.29453(12) 0.26825(14) 0.27006(15) 0.0536(5) Uani 1 1 d . . . . .
H14 H 0.336560 0.254076 0.298301 0.064 Uiso 1 1 calc R U . . .
C15 C 0.24941(14) 0.23476(17) 0.30570(17) 0.0659(7) Uani 1 1 d . . . . .
H15 H 0.261519 0.199055 0.359179 0.079 Uiso 1 1 calc R U . . .
C16 C 0.18743(14) 0.25351(16) 0.2633(2) 0.0692(7) Uani 1 1 d . . . . .
H16 H 0.157725 0.231077 0.288396 0.083 Uiso 1 1 calc R U . . .
C17 C 0.16879(11) 0.30565(16) 0.1834(2) 0.0625(6) Uani 1 1 d . . . . .
H17 H 0.126428 0.316670 0.153583 0.075 Uiso 1 1 calc R U . . .
C18 C 0.21283(10) 0.34159(14) 0.14738(16) 0.0490(5) Uani 1 1 d . . . . .
H18 H 0.200178 0.377601 0.094159 0.059 Uiso 1 1 calc R U . . .
C19 C 0.29599(9) 0.43451(12) 0.04252(13) 0.0396(4) Uani 1 1 d . . . . .
C20 C 0.29702(11) 0.40070(14) -0.04335(14) 0.0482(5) Uani 1 1 d . . . . .
H20 H 0.319777 0.349731 -0.045222 0.058 Uiso 1 1 calc R U . . .
C21 C 0.26398(13) 0.44343(16) -0.12580(16) 0.0620(6) Uani 1 1 d . . . . .
H21 H 0.264662 0.421267 -0.183462 0.074 Uiso 1 1 calc R U . . .
C22 C 0.23001(12) 0.51859(17) -0.12335(17) 0.0628(6) Uani 1 1 d . . . . .
H22 H 0.207376 0.546337 -0.179438 0.075 Uiso 1 1 calc R U . . .
C23 C 0.22926(12) 0.55301(16) -0.03857(17) 0.0610(6) Uani 1 1 d . . . . .
H23 H 0.206517 0.604164 -0.037425 0.073 Uiso 1 1 calc R U . . .
C24 C 0.26235(10) 0.51150(14) 0.04490(15) 0.0513(5) Uani 1 1 d . . . . .
H24 H 0.262173 0.534805 0.102359 0.062 Uiso 1 1 calc R U . . .
C25 C 0.41977(12) 0.23163(16) 0.59478(16) 0.0562(6) Uani 1 1 d . . . . .
C26 C 0.41567(11) -0.00738(15) 0.83317(19) 0.0587(6) Uani 1 1 d . . . . .
N1 N 0.44438(11) 0.03292(15) 0.79597(19) 0.0742(6) Uani 1 1 d . . . . .
N2 N 0.45153(12) 0.18370(16) 0.65003(17) 0.0793(7) Uani 1 1 d . . . . .
P1 P 0.33419(2) 0.37685(3) 0.15096(3) 0.03713(14) Uani 1 1 d . . . . .
S1 S 0.37431(4) 0.29887(5) 0.52135(4) 0.0782(2) Uani 1 1 d . . . . .
S2 S 0.37610(4) -0.06326(6) 0.88509(8) 0.0948(3) Uani 1 1 d . . . . .

loop_
_atom_site_aniso_label
_atom_site_aniso_U_11
_atom_site_aniso_U_22
_atom_site_aniso_U_33
_atom_site_aniso_U_23
_atom_site_aniso_U_13
_atom_site_aniso_U_12
Co1 0.0545(3) 0.0477(3) 0.0623(3) 0.000 0.0211(2) 0.000
C1 0.0364(10) 0.0423(10) 0.0449(10) 0.0068(8) 0.0124(8) 0.0023(8)
C2 0.0586(13) 0.0521(12) 0.0564(13) 0.0109(10) 0.0138(11) -0.0103(10)
C3 0.0576(15) 0.0507(13) 0.0855(19) 0.0044(12) 0.0115(13) -0.0124(11)
C4 0.0507(14) 0.0604(14) 0.0739(17) -0.0128(12) 0.0044(12) -0.0069(11)
C5 0.0648(15) 0.0773(17) 0.0507(13) -0.0050(12) 0.0108(12) -0.0093(13)
C6 0.0543(13) 0.0549(13) 0.0472(11) 0.0044(9) 0.0130(10) -0.0059(10)
C7 0.0385(10) 0.0449(10) 0.0461(10) 0.0074(8) 0.0141(8) 0.0075(8)
C8 0.0505(13) 0.0652(15) 0.0805(17) 0.0062(12) 0.0309(12) 0.0030(11)
C9 0.0499(15) 0.098(2) 0.098(2) 0.0085(17) 0.0365(15) 0.0177(14)
C10 0.0664(17) 0.079(2) 0.099(2) 0.0074(16) 0.0301(15) 0.0368(15)
C11 0.082(2) 0.0517(14) 0.116(2) 0.0011(15) 0.0359(18) 0.0202(14)
C12 0.0531(13) 0.0492(13) 0.0869(17) 0.0014(11) 0.0271(13) 0.0054(10)
C13 0.0442(10) 0.0399(10) 0.0425(10) 0.0003(8) 0.0212(8) -0.0034(8)
C14 0.0610(14) 0.0490(12) 0.0512(12) 0.0090(9) 0.0184(10) -0.0108(10)
C15 0.094(2) 0.0544(14) 0.0569(14) 0.0038(11) 0.0347(14) -0.0232(13)
C16 0.086(2) 0.0565(14) 0.0883(18) -0.0169(13) 0.0607(17) -0.0251(13)
C17 0.0490(13) 0.0581(14) 0.0905(18) -0.0141(13) 0.0363(13) -0.0069(10)
C18 0.0467(11) 0.0449(11) 0.0593(12) -0.0021(9) 0.0223(10) -0.0006(9)
C19 0.0393(10) 0.0412(10) 0.0406(10) 0.0057(8) 0.0162(8) -0.0007(8)
C20 0.0585(13) 0.0437(11) 0.0453(11) -0.0008(8) 0.0205(10) -0.0031(9)
C21 0.0844(17) 0.0605(14) 0.0380(11) 0.0021(10) 0.0151(11) -0.0114(13)
C22 0.0678(15) 0.0610(14) 0.0482(12) 0.0180(11) 0.0027(11) -0.0085(12)
C23 0.0633(15) 0.0523(13) 0.0629(14) 0.0139(11) 0.0141(12) 0.0126(11)
C24 0.0594(13) 0.0501(12) 0.0446(11) 0.0068(9) 0.0172(10) 0.0121(10)
C25 0.0718(15) 0.0545(13) 0.0466(12) -0.0045(10) 0.0251(12) -0.0023(11)
C26 0.0464(12) 0.0472(12) 0.0835(17) 0.0054(11) 0.0224(12) 0.0096(10)
N1 0.0646(13) 0.0627(13) 0.1034(18) 0.0093(12) 0.0385(13) 0.0009(11)
N2 0.0947(18) 0.0733(15) 0.0671(14) 0.0067(12) 0.0220(13) 0.0160(13)
P1 0.0368(3) 0.0381(3) 0.0382(3) 0.00641(19) 0.0145(2) 0.00215(18)
S1 0.1127(6) 0.0719(4) 0.0458(3) 0.0078(3) 0.0197(4) 0.0190(4)
S2 0.0802(5) 0.0822(5) 0.1428(8) 0.0318(5) 0.0648(5) 0.0078(4)

loop_
_atom_type_symbol
_atom_type_description
_atom_type_scat_dispersion_real
_atom_type_scat_dispersion_imag
_atom_type_scat_source
C C 0.0033 0.0016 'International Tables Vol C Tables 4.2.6.8 and 6.1.1.4'
H H 0.0000 0.0000 'International Tables Vol C Tables 4.2.6.8 and 6.1.1.4'
N N 0.0061 0.0033 'International Tables Vol C Tables 4.2.6.8 and 6.1.1.4'
P P 0.1023 0.0942 'International Tables Vol C Tables 4.2.6.8 and 6.1.1.4'
S S 0.1246 0.1234 'International Tables Vol C Tables 4.2.6.8 and 6.1.1.4'
Co Co 0.3494 0.9721 'International Tables Vol C Tables 4.2.6.8 and 6.1.1.4'

loop_
_geom_angle_atom_site_label_1
_geom_angle_atom_site_label_2
_geom_angle_atom_site_label_3
_geom_angle
_geom_angle_site_symmetry_1
_geom_angle_site_symmetry_3
_geom_angle_publ_flag
N1 Co1 N1 112.08(14) 2_656 . ?
N1 Co1 N2 109.63(11) 2_656 . ?
N1 Co1 N2 110.27(11) . . ?
N1 Co1 N2 110.27(11) 2_656 2_656 ?
N1 Co1 N2 109.63(11) . 2_656 ?
N2 Co1 N2 104.72(15) . 2_656 ?
C6 C1 C2 119.0(2) . . ?
C6 C1 P1 120.81(16) . . ?
C2 C1 P1 120.17(16) . . ?
C3 C2 C1 119.9(2) . . ?
C3 C2 H2 120.0 . . ?
C1 C2 H2 120.0 . . ?
C4 C3 C2 120.5(2) . . ?
C4 C3 H3 119.7 . . ?
C2 C3 H3 119.7 . . ?
C5 C4 C3 119.8(2) . . ?
C5 C4 H4 120.1 . . ?
C3 C4 H4 120.1 . . ?
C4 C5 C6 120.3(2) . . ?
C4 C5 H5 119.8 . . ?
C6 C5 H5 119.8 . . ?
C5 C6 C1 120.4(2) . . ?
C5 C6 H6 119.8 . . ?
C1 C6 H6 119.8 . . ?
C12 C7 C8 119.9(2) . . ?
C12 C7 P1 120.66(16) . . ?
C8 C7 P1 119.29(17) . . ?
C9 C8 C7 119.2(3) . . ?
C9 C8 H8 120.4 . . ?
C7 C8 H8 120.4 . . ?
C10 C9 C8 121.0(3) . . ?
C10 C9 H9 119.5 . . ?
C8 C9 H9 119.5 . . ?
C9 C10 C11 119.8(2) . . ?
C9 C10 H10 120.1 . . ?
C11 C10 H10 120.1 . . ?
C10 C11 C12 120.0(3) . . ?
C10 C11 H11 120.0 . . ?
C12 C11 H11 120.0 . . ?
C11 C12 C7 120.1(2) . . ?
C11 C12 H12 120.0 . . ?
C7 C12 H12 120.0 . . ?
C18 C13 C14 119.79(19) . . ?
C18 C13 P1 120.48(15) . . ?
C14 C13 P1 119.61(16) . . ?
C15 C14 C13 119.0(2) . . ?
C15 C14 H14 120.5 . . ?
C13 C14 H14 120.5 . . ?
C16 C15 C14 120.9(2) . . ?
C16 C15 H15 119.6 . . ?
C14 C15 H15 119.6 . . ?
C15 C16 C17 120.1(2) . . ?
C15 C16 H16 119.9 . . ?
C17 C16 H16 119.9 . . ?
C16 C17 C18 120.3(2) . . ?
C16 C17 H17 119.9 . . ?
C18 C17 H17 119.9 . . ?
C17 C18 C13 119.8(2) . . ?
C17 C18 H18 120.1 . . ?
C13 C18 H18 120.1 . . ?
C20 C19 C24 120.02(18) . . ?
C20 C19 P1 120.74(15) . . ?
C24 C19 P1 119.16(15) . . ?
C21 C20 C19 119.4(2) . . ?
C21 C20 H20 120.3 . . ?
C19 C20 H20 120.3 . . ?
C22 C21 C20 120.5(2) . . ?
C22 C21 H21 119.8 . . ?
C20 C21 H21 119.8 . . ?
C21 C22 C23 120.5(2) . . ?
C21 C22 H22 119.7 . . ?
C23 C22 H22 119.7 . . ?
C22 C23 C24 119.9(2) . . ?
C22 C23 H23 120.0 . . ?
C24 C23 H23 120.0 . . ?
C23 C24 C19 119.7(2) . . ?
C23 C24 H24 120.2 . . ?
C19 C24 H24 120.2 . . ?
N2 C25 S1 177.6(2) . . ?
N1 C26 S2 179.8(3) . . ?
C26 N1 Co1 172.4(3) . . ?
C25 N2 Co1 174.7(2) . . ?
C7 P1 C13 109.97(9) . . ?
C7 P1 C19 109.61(9) . . ?
C13 P1 C19 109.00(9) . . ?
C7 P1 C1 109.75(9) . . ?
C13 P1 C1 109.85(9) . . ?
C19 P1 C1 108.65(9) . . ?

loop_
_geom_bond_atom_site_label_1
_geom_bond_atom_site_label_2
_geom_bond_distance
_geom_bond_site_symmetry_2
_geom_bond_publ_flag
Co1 N1 1.943(2) 2_656 ?
Co1 N1 1.943(2) . ?
Co1 N2 1.949(2) . ?
Co1 N2 1.949(2) 2_656 ?
C1 C6 1.383(3) . ?
C1 C2 1.392(3) . ?
C1 P1 1.801(2) . ?
C2 C3 1.383(3) . ?
C2 H2 0.9300 . ?
C3 C4 1.375(4) . ?
C3 H3 0.9300 . ?
C4 C5 1.371(4) . ?
C4 H4 0.9300 . ?
C5 C6 1.384(3) . ?
C5 H5 0.9300 . ?
C6 H6 0.9300 . ?
C7 C12 1.384(3) . ?
C7 C8 1.391(3) . ?
C7 P1 1.797(2) . ?
C8 C9 1.381(4) . ?
C8 H8 0.9300 . ?
C9 C10 1.375(4) . ?
C9 H9 0.9300 . ?
C10 C11 1.379(4) . ?
C10 H10 0.9300 . ?
C11 C12 1.384(3) . ?
C11 H11 0.9300 . ?
C12 H12 0.9300 . ?
C13 C18 1.385(3) . ?
C13 C14 1.402(3) . ?
C13 P1 1.7968(19) . ?
C14 C15 1.386(3) . ?
C14 H14 0.9300 . ?
C15 C16 1.366(4) . ?
C15 H15 0.9300 . ?
C16 C17 1.380(4) . ?
C16 H16 0.9300 . ?
C17 C18 1.383(3) . ?
C17 H17 0.9300 . ?
C18 H18 0.9300 . ?
C19 C20 1.389(3) . ?
C19 C24 1.394(3) . ?
C19 P1 1.7983(19) . ?
C20 C21 1.379(3) . ?
C20 H20 0.9300 . ?
C21 C22 1.376(4) . ?
C21 H21 0.9300 . ?
C22 C23 1.376(4) . ?
C22 H22 0.9300 . ?
C23 C24 1.382(3) . ?
C23 H23 0.9300 . ?
C24 H24 0.9300 . ?
C25 N2 1.157(3) . ?
C25 S1 1.601(3) . ?
C26 N1 1.153(3) . ?
C26 S2 1.598(3) . ?

loop_
_geom_torsion_atom_site_label_1
_geom_torsion_atom_site_label_2
_geom_torsion_atom_site_label_3
_geom_torsion_atom_site_label_4
_geom_torsion
_geom_torsion_site_symmetry_1
_geom_torsion_site_symmetry_2
_geom_torsion_site_symmetry_3
_geom_torsion_site_symmetry_4
_geom_torsion_publ_flag
C6 C1 C2 C3 -0.4(3) . . . . ?
P1 C1 C2 C3 -178.80(19) . . . . ?
C1 C2 C3 C4 0.7(4) . . . . ?
C2 C3 C4 C5 -0.5(4) . . . . ?
C3 C4 C5 C6 0.0(4) . . . . ?
C4 C5 C6 C1 0.2(4) . . . . ?
C2 C1 C6 C5 0.0(3) . . . . ?
P1 C1 C6 C5 178.34(19) . . . . ?
C12 C7 C8 C9 1.4(4) . . . . ?
P1 C7 C8 C9 -174.1(2) . . . . ?
C7 C8 C9 C10 -1.6(4) . . . . ?
C8 C9 C10 C11 0.6(5) . . . . ?
C9 C10 C11 C12 0.7(5) . . . . ?
C10 C11 C12 C7 -0.9(5) . . . . ?
C8 C7 C12 C11 -0.2(4) . . . . ?
P1 C7 C12 C11 175.3(2) . . . . ?
C18 C13 C14 C15 -2.5(3) . . . . ?
P1 C13 C14 C15 173.66(17) . . . . ?
C13 C14 C15 C16 1.6(4) . . . . ?
C14 C15 C16 C17 0.7(4) . . . . ?
C15 C16 C17 C18 -2.1(4) . . . . ?
C16 C17 C18 C13 1.2(3) . . . . ?
C14 C13 C18 C17 1.1(3) . . . . ?
P1 C13 C18 C17 -174.99(17) . . . . ?
C24 C19 C20 C21 -0.7(3) . . . . ?
P1 C19 C20 C21 175.90(17) . . . . ?
C19 C20 C21 C22 -0.3(4) . . . . ?
C20 C21 C22 C23 1.0(4) . . . . ?
C21 C22 C23 C24 -0.6(4) . . . . ?
C22 C23 C24 C19 -0.4(4) . . . . ?
C20 C19 C24 C23 1.1(3) . . . . ?
P1 C19 C24 C23 -175.59(18) . . . . ?
C12 C7 P1 C13 20.7(2) . . . . ?
C8 C7 P1 C13 -163.76(18) . . . . ?
C12 C7 P1 C19 -99.1(2) . . . . ?
C8 C7 P1 C19 76.4(2) . . . . ?
C12 C7 P1 C1 141.67(19) . . . . ?
C8 C7 P1 C1 -42.8(2) . . . . ?
C18 C13 P1 C7 -129.54(17) . . . . ?
C14 C13 P1 C7 54.37(19) . . . . ?
C18 C13 P1 C19 -9.36(19) . . . . ?
C14 C13 P1 C19 174.55(16) . . . . ?
C18 C13 P1 C1 109.57(17) . . . . ?
C14 C13 P1 C1 -66.52(18) . . . . ?
C20 C19 P1 C7 15.58(19) . . . . ?
C24 C19 P1 C7 -167.77(17) . . . . ?
C20 C19 P1 C13 -104.82(17) . . . . ?
C24 C19 P1 C13 71.83(18) . . . . ?
C20 C19 P1 C1 135.50(17) . . . . ?
C24 C19 P1 C1 -47.86(18) . . . . ?
C6 C1 P1 C7 -85.98(19) . . . . ?
C2 C1 P1 C7 92.37(18) . . . . ?
C6 C1 P1 C13 35.0(2) . . . . ?
C2 C1 P1 C13 -146.61(17) . . . . ?
C6 C1 P1 C19 154.19(17) . . . . ?
C2 C1 P1 C19 -27.5(2) . . . . ?
